data_7101766
loop_
_publ_author_name
'Mezei, Gellert'
'Kampf, Jeff W'
'Pan, Shilie'
'Poeppelmeier, Kenneth R'
'Watkins, Byron'
'Pecoraro, Vincent L'

_publ_section_title
;
 Metallacrown-based compartments: selective encapsulation of three
 isonicotinate anions in non-centrosymmetric solids.
;
_journal_issue 11
_journal_name_full 'Chemical communications (Cambridge, England)'
_journal_page_first 1148
_journal_page_last 1150
_journal_paper_doi 10.1039/b614024f
_journal_year 2007
_chemical_absolute_configuration ad
_chemical_formula_moiety 'C114 H118 Cu10 Gd2 N25 O32, N O3, 18(H2 O)'
_chemical_formula_sum 'C114 H154 Cu10 Gd2 N26 O53'
_chemical_formula_weight 3686.53
_chemical_name_systematic
;
?
;
_space_group_IT_number 1
_symmetry_cell_setting triclinic
_symmetry_space_group_name_Hall 'P 1'
_symmetry_space_group_name_H-M 'P 1'
_atom_sites_solution_hydrogens geom
_atom_sites_solution_primary direct
_atom_sites_solution_secondary difmap
_audit_creation_method SHELXL-97
_cell_angle_alpha 88.247(3)
_cell_angle_beta 65.510(3)
_cell_angle_gamma 73.213(3)
_cell_formula_units_Z 1
_cell_length_a 15.4229(8)
_cell_length_b 15.6844(8)
_cell_length_c 16.8056(9)
_cell_measurement_reflns_used 9165
_cell_measurement_temperature 123(2)
_cell_measurement_theta_max 23.23
_cell_measurement_theta_min 2.68
_cell_volume 3523.3(3)
_computing_cell_refinement 'Bruker SMART'
_computing_data_collection 'Bruker SMART'
_computing_data_reduction 'Bruker SHELXTL'
_computing_molecular_graphics 'Bruker SHELXTL'
_computing_publication_material 'Bruker SHELXTL'
_computing_structure_refinement 'Bruker SHELXTL'
_computing_structure_solution 'Bruker SHELXTL'
_diffrn_ambient_temperature 123(2)
_diffrn_measured_fraction_theta_full 0.992
_diffrn_measured_fraction_theta_max 0.992
_diffrn_measurement_device_type 'CCD area detector'
_diffrn_measurement_method 'phi and omega scans'
_diffrn_radiation_monochromator graphite
_diffrn_radiation_source 'fine-focus sealed tube'
_diffrn_radiation_type MoK\a
_diffrn_radiation_wavelength 0.71073
_diffrn_reflns_av_R_equivalents 0.0314
_diffrn_reflns_av_sigmaI/netI 0.0254
_diffrn_reflns_limit_h_max 20
_diffrn_reflns_limit_h_min -20
_diffrn_reflns_limit_k_max 20
_diffrn_reflns_limit_k_min -20
_diffrn_reflns_limit_l_max 22
_diffrn_reflns_limit_l_min -22
_diffrn_reflns_number 146480
_diffrn_reflns_theta_full 28.37
_diffrn_reflns_theta_max 28.37
_diffrn_reflns_theta_min 1.81
_exptl_absorpt_coefficient_mu 2.499
_exptl_absorpt_correction_T_max 0.6095
_exptl_absorpt_correction_T_min 0.3030
_exptl_absorpt_correction_type multi-scan
_exptl_absorpt_process_details
;
Blessing, R. Acta Cryst. (1995) A51 33-38.
Sheldrick, G. SADABS (Version 2.10) Bruker/Siemens area
detector absorption and other corrections, University of
Gottingen, Germany 2003.
;
_exptl_crystal_colour blue
_exptl_crystal_density_diffrn 1.737
_exptl_crystal_density_method 'not measured'
_exptl_crystal_description block
_exptl_crystal_F_000 1862
_exptl_crystal_size_max 0.60
_exptl_crystal_size_mid 0.22
_exptl_crystal_size_min 0.20
_refine_diff_density_max 0.793
_refine_diff_density_min -0.483
_refine_diff_density_rms 0.082
_refine_ls_abs_structure_details 'Flack H D (1983), Acta Cryst. A39, 876-881'
_refine_ls_abs_structure_Flack -0.022(3)
_refine_ls_extinction_method none
_refine_ls_goodness_of_fit_ref 1.081
_refine_ls_hydrogen_treatment constr
_refine_ls_matrix_type full
_refine_ls_number_parameters 1846
_refine_ls_number_reflns 34804
_refine_ls_number_restraints 3
_refine_ls_restrained_S_all 1.081
_refine_ls_R_factor_all 0.0251
_refine_ls_R_factor_gt 0.0224
_refine_ls_shift/su_max 0.002
_refine_ls_shift/su_mean 0.000
_refine_ls_structure_factor_coef Fsqd
_refine_ls_weighting_details 'calc w=1/[\s^2^(Fo^2^)+(0.0259P)^2^+4.1308P] where P=(Fo^2^+2Fc^2^)/3'
_refine_ls_weighting_scheme calc
_refine_ls_wR_factor_gt 0.0589
_refine_ls_wR_factor_ref 0.0602
_reflns_number_gt 33284
_reflns_number_total 34804
_reflns_threshold_expression >2sigma(I)
_cod_data_source_file b614024f.txt
_cod_data_source_block {Gd[Cu(L-pheHA)]5}2(isonicotinate)(NO3)2(H2O)19
_cod_depositor_comments
;
The following automatic conversions were performed:
'_symmetry_cell_setting' value 'Triclinic' changed to 'triclinic'
according to '/home/saulius/struct/CIF-dictionaries/cif_core.dic'
dictionary named 'cif_core.dic' version 2.4.1 from 2010-06-29.

Automatic conversion script
Id: cif_fix_enum 1527 2010-12-29 10:47:43Z saulius 
;
_cod_original_sg_symbol_H-M P1
_cod_database_code 7101766

loop_
_symmetry_equiv_pos_as_xyz
'x, y, z'

loop_
_atom_site_label
_atom_site_type_symbol
_atom_site_fract_x
_atom_site_fract_y
_atom_site_fract_z
_atom_site_U_iso_or_equiv
_atom_site_adp_type
_atom_site_occupancy
_atom_site_symmetry_multiplicity
_atom_site_calc_flag
_atom_site_refinement_flags
Gd1 Gd 0.443196(8) 0.397739(8) 0.991058(8) 0.01025(3) Uani 1 1 d .
Gd2 Gd 0.730013(9) 0.334941(8) 0.350943(8) 0.01055(3) Uani 1 1 d .
Cu1 Cu 0.28347(3) 0.60268(2) 0.92535(2) 0.01309(7) Uani 1 1 d .
Cu2 Cu 0.48882(3) 0.60898(2) 1.05729(2) 0.01440(7) Uani 1 1 d .
Cu3 Cu 0.66286(3) 0.31791(2) 1.04873(2) 0.01309(7) Uani 1 1 d .
Cu4 Cu 0.46934(3) 0.14999(2) 1.03979(2) 0.01387(7) Uani 1 1 d .
Cu5 Cu 0.26793(3) 0.31555(2) 0.91670(2) 0.01293(7) Uani 1 1 d .
Cu6 Cu 0.81081(3) 0.54117(2) 0.35498(2) 0.01314(7) Uani 1 1 d .
Cu7 Cu 0.55468(3) 0.53808(2) 0.29436(2) 0.01307(7) Uani 1 1 d .
Cu8 Cu 0.55812(3) 0.24537(2) 0.29242(2) 0.01350(7) Uani 1 1 d .
Cu9 Cu 0.85322(3) 0.07713(2) 0.28754(2) 0.01525(7) Uani 1 1 d .
Cu10 Cu 0.96255(3) 0.26044(2) 0.40364(2) 0.01347(7) Uani 1 1 d .
O1 O 0.29609(16) 0.71793(14) 0.95202(14) 0.0164(4) Uani 1 1 d .
O2 O 0.39010(16) 0.55111(13) 0.96294(14) 0.0147(4) Uani 1 1 d .
O3 O 0.59921(17) 0.58432(14) 1.09140(15) 0.0176(4) Uani 1 1 d .
O4 O 0.51678(16) 0.48142(14) 1.04656(15) 0.0168(4) Uani 1 1 d .
O5 O 0.70375(16) 0.19013(14) 1.05969(15) 0.0171(4) Uani 1 1 d .
O6 O 0.53900(16) 0.30004(13) 1.05931(14) 0.0133(4) Uani 1 1 d .
O7 O 0.39164(18) 0.09384(15) 1.00657(16) 0.0207(5) Uani 1 1 d .
O8 O 0.41664(17) 0.25383(14) 0.98963(15) 0.0154(4) Uani 1 1 d .
O9 O 0.15941(17) 0.41320(15) 0.91171(16) 0.0189(4) Uani 1 1 d .
O10 O 0.32130(16) 0.40933(13) 0.93350(14) 0.0139(4) Uani 1 1 d .
O11 O 0.74698(16) 0.65070(14) 0.31529(14) 0.0167(4) Uani 1 1 d .
O12 O 0.74869(15) 0.48341(13) 0.30201(14) 0.0144(4) Uani 1 1 d .
O13 O 0.44376(16) 0.51013(14) 0.28746(14) 0.0160(4) Uani 1 1 d .
O14 O 0.59796(16) 0.41417(14) 0.31042(15) 0.0159(4) Uani 1 1 d .
O15 O 0.59785(16) 0.11531(14) 0.26296(14) 0.0165(4) Uani 1 1 d .
O16 O 0.69398(16) 0.22539(13) 0.27517(14) 0.0146(4) Uani 1 1 d .
O17 O 0.96558(17) 0.02363(14) 0.31595(16) 0.0203(5) Uani 1 1 d .
O18 O 0.83842(16) 0.18538(14) 0.35080(14) 0.0154(4) Uani 1 1 d .
O19 O 1.01931(16) 0.35589(14) 0.40566(15) 0.0173(4) Uani 1 1 d .
O20 O 0.86861(16) 0.34878(14) 0.37221(15) 0.0151(4) Uani 1 1 d .
O21 O 0.64677(17) 0.43945(14) 0.47692(14) 0.0189(4) Uani 1 1 d .
O22 O 0.68066(17) 0.56720(15) 0.49021(14) 0.0202(5) Uani 1 1 d .
O23 O 0.61586(17) 0.27612(15) 0.46261(14) 0.0200(4) Uani 1 1 d .
O24 O 0.50157(18) 0.22959(16) 0.44114(15) 0.0215(5) Uani 1 1 d .
O25 O 0.59400(16) 0.35950(15) 0.86824(14) 0.0180(4) Uani 1 1 d .
O26 O 0.73247(16) 0.30416(15) 0.89080(14) 0.0175(4) Uani 1 1 d .
O27 O 0.31038(16) 0.44657(14) 1.12505(14) 0.0160(4) Uani 1 1 d .
O28 O 0.19901(18) 0.58100(16) 1.18036(18) 0.0265(5) Uani 1 1 d .
O29 O 0.85230(16) 0.30904(14) 0.19793(14) 0.0151(4) Uani 1 1 d .
H29C H 0.8917 0.3507 0.1871 0.023 Uiso 1 1 calc R
H29D H 0.8968 0.2474 0.1857 0.023 Uiso 1 1 calc R
O100 O 0.3475(2) 0.2045(2) 1.18955(19) 0.0425(7) Uani 1 1 d .
O101 O 0.2696(2) 0.1631(2) 1.3166(2) 0.0427(7) Uani 1 1 d .
O102 O 0.2033(2) 0.1862(2) 1.2237(2) 0.0403(7) Uani 1 1 d .
O200 O 0.7275(2) 0.7463(2) 0.0353(3) 0.0508(9) Uani 1 1 d .
O201 O 0.6672(2) 0.85630(19) 0.13563(19) 0.0345(6) Uani 1 1 d .
O202 O 0.5830(2) 0.84287(18) 0.06329(19) 0.0324(6) Uani 1 1 d .
O900 O 0.9225(2) 0.2133(2) 0.88919(19) 0.0374(7) Uani 1 1 d .
O901 O 0.1190(2) 0.2178(2) 0.7988(2) 0.0413(7) Uani 1 1 d .
O902 O 0.2066(4) 0.1399(3) 0.6263(3) 0.0820(14) Uani 1 1 d .
O903 O 0.3747(4) 0.1272(4) 0.4778(3) 0.113(2) Uani 1 1 d .
O904 O 0.4449(2) 0.0427(2) 0.2982(2) 0.0385(7) Uani 1 1 d .
O905 O 0.2975(3) -0.0108(2) 0.1381(2) 0.0447(8) Uani 1 1 d .
O906 O 0.1470(2) 0.0168(2) 0.0886(2) 0.0379(7) Uani 1 1 d .
O907 O 0.01815(19) 0.70585(16) 0.26977(18) 0.0256(5) Uani 1 1 d .
O908 O 0.1253(2) 0.8497(2) 0.06028(19) 0.0377(7) Uani 1 1 d .
O909 O 0.08829(19) 0.85501(16) 0.23903(17) 0.0261(5) Uani 1 1 d .
O910 O 0.34788(17) 0.62786(15) 1.20545(15) 0.0182(4) Uani 1 1 d .
O911 O 0.2693(2) 0.80775(18) 0.2563(2) 0.0350(6) Uani 1 1 d .
O912 O 0.4187(2) 0.8984(2) 0.2291(2) 0.0407(7) Uani 1 1 d .
O913 O 0.8716(2) 0.7451(2) 0.21210(19) 0.0325(6) Uani 1 1 d .
O914 O 0.9176(2) 0.7516(2) 0.03951(19) 0.0365(6) Uani 1 1 d .
O915 O 0.9518(2) 0.91565(17) 0.03857(18) 0.0316(6) Uani 1 1 d .
O916 O 0.89763(18) 0.09551(16) 0.02167(16) 0.0238(5) Uani 1 1 d .
O917 O 0.9577(2) 0.13001(18) 0.14696(19) 0.0327(6) Uani 1 1 d .
N1 N 0.4486(2) 0.74290(18) 1.06403(18) 0.0182(5) Uani 1 1 d .
H1A H 0.4183 0.7661 1.1220 0.022 Uiso 1 1 calc R
H1B H 0.5048 0.7609 1.0362 0.022 Uiso 1 1 calc R
N2 N 0.41039(19) 0.62165(16) 0.99282(17) 0.0146(5) Uani 1 1 d .
N3 N 0.7723(2) 0.35686(17) 1.05932(18) 0.0154(5) Uani 1 1 d .
H3B H 0.7895 0.3267 1.1010 0.018 Uiso 1 1 calc R
H3C H 0.8280 0.3424 1.0064 0.018 Uiso 1 1 calc R
N4 N 0.60390(18) 0.44293(17) 1.05691(16) 0.0144(5) Uani 1 1 d .
N5 N 0.5471(2) 0.04708(17) 1.08326(18) 0.0163(5) Uani 1 1 d .
H5B H 0.5131 0.0468 1.1430 0.020 Uiso 1 1 calc R
H5C H 0.5555 -0.0066 1.0561 0.020 Uiso 1 1 calc R
N6 N 0.54885(19) 0.20901(16) 1.06351(16) 0.0140(5) Uani 1 1 d .
N7 N 0.2076(2) 0.21300(17) 0.92692(18) 0.0157(5) Uani 1 1 d .
H7B H 0.1473 0.2257 0.9756 0.019 Uiso 1 1 calc R
H7C H 0.1967 0.2061 0.8780 0.019 Uiso 1 1 calc R
N8 N 0.35244(19) 0.23298(17) 0.95985(17) 0.0150(5) Uani 1 1 d .
N9 N 0.1440(2) 0.64981(17) 0.93039(19) 0.0192(5) Uani 1 1 d .
H9A H 0.0998 0.6780 0.9855 0.023 Uiso 1 1 calc R
H9C H 0.1434 0.6911 0.8904 0.023 Uiso 1 1 calc R
N10 N 0.25730(19) 0.49125(16) 0.92837(16) 0.0134(5) Uani 1 1 d .
N11 N 0.5334(2) 0.66640(17) 0.26603(18) 0.0166(5) Uani 1 1 d .
H11A H 0.5477 0.6685 0.2073 0.020 Uiso 1 1 calc R
H11G H 0.4675 0.6989 0.2978 0.020 Uiso 1 1 calc R
N12 N 0.67219(18) 0.55183(16) 0.29508(16) 0.0137(5) Uani 1 1 d .
N13 N 0.4202(2) 0.28380(17) 0.29615(18) 0.0174(5) Uani 1 1 d .
H13A H 0.4182 0.2473 0.2556 0.021 Uiso 1 1 calc R
H13B H 0.3748 0.2776 0.3509 0.021 Uiso 1 1 calc R
N14 N 0.53308(19) 0.37197(17) 0.30281(17) 0.0156(5) Uani 1 1 d .
N15 N 0.8419(2) -0.03326(17) 0.23743(18) 0.0178(5) Uani 1 1 d .
H15B H 0.8855 -0.0463 0.1789 0.021 Uiso 1 1 calc R
H15C H 0.8585 -0.0815 0.2665 0.021 Uiso 1 1 calc R
N16 N 0.73870(19) 0.13334(16) 0.26699(17) 0.0148(5) Uani 1 1 d .
N17 N 1.0711(2) 0.15484(17) 0.40756(19) 0.0182(5) Uani 1 1 d .
H17B H 1.1317 0.1657 0.3799 0.022 Uiso 1 1 calc R
H17C H 1.0597 0.1470 0.4651 0.022 Uiso 1 1 calc R
N18 N 0.92051(19) 0.16865(16) 0.37147(16) 0.0145(5) Uani 1 1 d .
N19 N 0.8956(2) 0.59114(17) 0.39448(19) 0.0172(5) Uani 1 1 d .
H19A H 0.9237 0.6273 0.3540 0.021 Uiso 1 1 calc R
H19B H 0.8557 0.6255 0.4475 0.021 Uiso 1 1 calc R
N20 N 0.88504(19) 0.43146(16) 0.37705(17) 0.0143(5) Uani 1 1 d .
N21 N 0.3902(2) 0.57817(18) 0.77715(18) 0.0207(5) Uani 1 1 d .
N22 N 0.3619(2) 0.28830(18) 0.76885(17) 0.0194(5) Uani 1 1 d .
N23 N 0.8666(2) 0.28727(18) 0.56140(17) 0.0179(5) Uani 1 1 d .
N24 N -0.0070(2) 0.3970(2) 1.15373(19) 0.0234(6) Uani 1 1 d .
N100 N 0.2750(2) 0.1831(2) 1.24190(19) 0.0237(6) Uani 1 1 d .
N200 N 0.6604(2) 0.81434(19) 0.07817(19) 0.0223(6) Uani 1 1 d .
C1 C 0.3615(2) 0.7012(2) 0.98483(19) 0.0147(5) Uani 1 1 d .
C2 C 0.3783(2) 0.7790(2) 1.0222(2) 0.0167(6) Uani 1 1 d .
H2A H 0.3126 0.8125 1.0705 0.020 Uiso 1 1 calc R
C3 C 0.4089(2) 0.8455(2) 0.9552(2) 0.0189(6) Uani 1 1 d .
H3A H 0.3731 0.9075 0.9685 0.023 Uiso 1 1 calc R
C4 C 0.4970(2) 0.81034(19) 0.8679(2) 0.0187(6) Uani 1 1 d .
C5 C 0.4837(3) 0.8251(2) 0.7907(2) 0.0244(7) Uani 1 1 d .
H5A H 0.4180 0.8512 0.7947 0.029 Uiso 1 1 calc R
C6 C 0.5630(3) 0.8028(2) 0.7092(2) 0.0310(8) Uani 1 1 d .
H6A H 0.5519 0.8147 0.6579 0.037 Uiso 1 1 calc R
C7 C 0.6595(3) 0.7629(2) 0.7017(2) 0.0296(8) Uani 1 1 d .
H7A H 0.7146 0.7478 0.6455 0.036 Uiso 1 1 calc R
C8 C 0.6744(3) 0.7455(2) 0.7768(2) 0.0275(7) Uani 1 1 d .
H8A H 0.7399 0.7166 0.7720 0.033 Uiso 1 1 calc R
C9 C 0.5945(3) 0.7698(2) 0.8599(2) 0.0229(6) Uani 1 1 d .
H9B H 0.6061 0.7589 0.9111 0.027 Uiso 1 1 calc R
C10 C 0.6409(2) 0.4980(2) 1.07847(19) 0.0146(5) Uani 1 1 d .
C11 C 0.7392(2) 0.4553(2) 1.0846(2) 0.0156(6) Uani 1 1 d .
H11F H 0.7273 0.4646 1.1473 0.019 Uiso 1 1 calc R
C12 C 0.8172(2) 0.5015(2) 1.0288(2) 0.0204(6) Uani 1 1 d .
H12A H 0.7901 0.5664 1.0486 0.024 Uiso 1 1 calc R
H12B H 0.8781 0.4773 1.0389 0.024 Uiso 1 1 calc R
C13 C 0.8454(2) 0.4889(2) 0.9315(2) 0.0218(6) Uani 1 1 d .
C14 C 0.7820(3) 0.5361(2) 0.8950(2) 0.0269(7) Uani 1 1 d .
H14A H 0.7205 0.5790 0.9313 0.032 Uiso 1 1 calc R
C15 C 0.8076(4) 0.5213(3) 0.8058(3) 0.0366(9) Uani 1 1 d .
H15A H 0.7634 0.5532 0.7815 0.044 Uiso 1 1 calc R
C16 C 0.8980(4) 0.4597(3) 0.7528(3) 0.0454(12) Uani 1 1 d .
H16A H 0.9166 0.4501 0.6916 0.055 Uiso 1 1 calc R
C17 C 0.9606(4) 0.4125(3) 0.7883(3) 0.0447(12) Uani 1 1 d .
H17A H 1.0221 0.3698 0.7516 0.054 Uiso 1 1 calc R
C18 C 0.9355(3) 0.4264(2) 0.8770(3) 0.0318(8) Uani 1 1 d .
H18A H 0.9797 0.3934 0.9007 0.038 Uiso 1 1 calc R
C19 C 0.6333(2) 0.1593(2) 1.06289(19) 0.0152(6) Uani 1 1 d .
C20 C 0.6455(2) 0.0597(2) 1.0621(2) 0.0150(6) Uani 1 1 d .
H20A H 0.6684 0.0354 1.1081 0.018 Uiso 1 1 calc R
C21 C 0.7242(2) 0.0100(2) 0.9712(2) 0.0178(6) Uani 1 1 d .
H21A H 0.7855 0.0280 0.9541 0.021 Uiso 1 1 calc R
H21B H 0.7420 -0.0553 0.9758 0.021 Uiso 1 1 calc R
C22 C 0.6867(2) 0.0298(2) 0.9008(2) 0.0155(6) Uani 1 1 d .
C23 C 0.6533(2) -0.0320(2) 0.8723(2) 0.0198(6) Uani 1 1 d .
H23A H 0.6572 -0.0882 0.8957 0.024 Uiso 1 1 calc R
C24 C 0.6144(2) -0.0123(2) 0.8102(2) 0.0221(6) Uani 1 1 d .
H24A H 0.5932 -0.0555 0.7907 0.026 Uiso 1 1 calc R
C25 C 0.6067(2) 0.0697(2) 0.7769(2) 0.0208(6) Uani 1 1 d .
H25A H 0.5789 0.0836 0.7353 0.025 Uiso 1 1 calc R
C26 C 0.6400(3) 0.1324(2) 0.8046(2) 0.0203(6) Uani 1 1 d .
H26A H 0.6349 0.1889 0.7818 0.024 Uiso 1 1 calc R
C27 C 0.6803(2) 0.1119(2) 0.8654(2) 0.0199(6) Uani 1 1 d .
H27A H 0.7039 0.1542 0.8831 0.024 Uiso 1 1 calc R
C28 C 0.3441(2) 0.1531(2) 0.9715(2) 0.0169(6) Uani 1 1 d .
C29 C 0.2787(2) 0.1288(2) 0.9347(2) 0.0182(6) Uani 1 1 d .
H29B H 0.2402 0.0914 0.9751 0.022 Uiso 1 1 calc R
C30 C 0.3477(3) 0.0749(2) 0.8453(2) 0.0227(7) Uani 1 1 d .
H30A H 0.4163 0.0719 0.8176 0.027 Uiso 1 1 calc R
C31 C 0.3041(3) 0.0265(2) 0.8021(2) 0.0227(7) Uani 1 1 d .
C32 C 0.2226(3) -0.0036(2) 0.8489(3) 0.0300(8) Uani 1 1 d .
H32A H 0.1867 0.0120 0.9106 0.036 Uiso 1 1 calc R
C33 C 0.1928(4) -0.0565(3) 0.8064(3) 0.0416(10) Uani 1 1 d .
H33A H 0.1359 -0.0755 0.8392 0.050 Uiso 1 1 calc R
C34 C 0.2444(4) -0.0814(3) 0.7183(3) 0.0474(12) Uani 1 1 d .
H34A H 0.2250 -0.1193 0.6901 0.057 Uiso 1 1 calc R
C35 C 0.3245(4) -0.0513(4) 0.6704(3) 0.0546(13) Uani 1 1 d .
H35A H 0.3600 -0.0676 0.6088 0.066 Uiso 1 1 calc R
C36 C 0.3539(3) 0.0031(3) 0.7120(3) 0.0392(9) Uani 1 1 d .
H36A H 0.4087 0.0245 0.6782 0.047 Uiso 1 1 calc R
C37 C 0.1796(2) 0.4863(2) 0.9176(2) 0.0153(6) Uani 1 1 d .
C38 C 0.1115(2) 0.5749(2) 0.9102(2) 0.0161(6) Uani 1 1 d .
H38A H 0.0415 0.5818 0.9543 0.019 Uiso 1 1 calc R
C39 C 0.1138(3) 0.5779(2) 0.8181(2) 0.0219(6) Uani 1 1 d .
H39A H 0.1834 0.5681 0.7738 0.026 Uiso 1 1 calc R
H39B H 0.0904 0.5291 0.8066 0.026 Uiso 1 1 calc R
C40 C 0.0481(2) 0.6670(2) 0.8092(2) 0.0196(6) Uani 1 1 d .
C41 C 0.0894(3) 0.7346(2) 0.7707(2) 0.0269(7) Uani 1 1 d .
H41A H 0.1599 0.7232 0.7452 0.032 Uiso 1 1 calc R
C42 C 0.0273(3) 0.8186(2) 0.7696(3) 0.0285(8) Uani 1 1 d .
H42A H 0.0561 0.8639 0.7426 0.034 Uiso 1 1 calc R
C43 C -0.0741(3) 0.8370(2) 0.8067(2) 0.0282(7) Uani 1 1 d .
H43A H -0.1157 0.8950 0.8068 0.034 Uiso 1 1 calc R
C44 C -0.1161(3) 0.7699(3) 0.8446(3) 0.0298(8) Uani 1 1 d .
H44A H -0.1867 0.7820 0.8699 0.036 Uiso 1 1 calc R
C45 C -0.0552(3) 0.6855(2) 0.8454(2) 0.0251(7) Uani 1 1 d .
H45A H -0.0843 0.6400 0.8708 0.030 Uiso 1 1 calc R
C46 C 0.6775(2) 0.6326(2) 0.30090(18) 0.0139(5) Uani 1 1 d .
C47 C 0.5988(2) 0.7070(2) 0.2874(2) 0.0156(6) Uani 1 1 d .
H47A H 0.6336 0.7366 0.2353 0.019 Uiso 1 1 calc R
C48 C 0.5379(2) 0.7795(2) 0.3680(2) 0.0210(6) Uani 1 1 d .
H48A H 0.5808 0.7815 0.3979 0.025 Uiso 1 1 calc R
H48B H 0.5202 0.8387 0.3467 0.025 Uiso 1 1 calc R
C49 C 0.4435(2) 0.7631(2) 0.4338(2) 0.0193(6) Uani 1 1 d .
C50 C 0.3510(3) 0.8133(2) 0.4376(2) 0.0237(7) Uani 1 1 d .
H50A H 0.3472 0.8612 0.4021 0.028 Uiso 1 1 calc R
C51 C 0.2647(3) 0.7941(2) 0.4924(3) 0.0273(7) Uani 1 1 d .
H51A H 0.2023 0.8290 0.4939 0.033 Uiso 1 1 calc R
C52 C 0.2678(3) 0.7253(3) 0.5446(3) 0.0344(9) Uani 1 1 d .
H52A H 0.2085 0.7116 0.5815 0.041 Uiso 1 1 calc R
C53 C 0.3591(3) 0.6764(4) 0.5426(3) 0.0498(13) Uani 1 1 d .
H53A H 0.3620 0.6293 0.5793 0.060 Uiso 1 1 calc R
C54 C 0.4469(3) 0.6946(3) 0.4880(3) 0.0373(10) Uani 1 1 d .
H54A H 0.5089 0.6604 0.4877 0.045 Uiso 1 1 calc R
C55 C 0.4589(2) 0.4246(2) 0.29093(18) 0.0143(5) Uani 1 1 d .
C56 C 0.3915(2) 0.3787(2) 0.2768(2) 0.0149(6) Uani 1 1 d .
H56A H 0.4057 0.3780 0.2131 0.018 Uiso 1 1 calc R
C57 C 0.2799(2) 0.4277(2) 0.3295(2) 0.0179(6) Uani 1 1 d .
H57A H 0.2659 0.4903 0.3145 0.021 Uiso 1 1 calc R
H57B H 0.2408 0.3987 0.3115 0.021 Uiso 1 1 calc R
C58 C 0.2451(2) 0.4286(2) 0.4278(2) 0.0195(6) Uani 1 1 d .
C59 C 0.2039(2) 0.3635(2) 0.4729(2) 0.0237(7) Uani 1 1 d .
H59A H 0.1988 0.3175 0.4411 0.028 Uiso 1 1 calc R
C60 C 0.1702(3) 0.3649(3) 0.5634(2) 0.0312(8) Uani 1 1 d .
H60A H 0.1425 0.3201 0.5934 0.037 Uiso 1 1 calc R
C61 C 0.1774(3) 0.4319(3) 0.6094(3) 0.0389(10) Uani 1 1 d .
H61A H 0.1538 0.4334 0.6714 0.047 Uiso 1 1 calc R
C62 C 0.2185(4) 0.4971(3) 0.5664(3) 0.0405(10) Uani 1 1 d .
H62A H 0.2231 0.5429 0.5987 0.049 Uiso 1 1 calc R
C63 C 0.2528(3) 0.4950(2) 0.4756(2) 0.0287(8) Uani 1 1 d .
H63A H 0.2819 0.5392 0.4459 0.034 Uiso 1 1 calc R
C64 C 0.6872(2) 0.0837(2) 0.26030(19) 0.0151(6) Uani 1 1 d .
C65 C 0.7374(2) -0.0164(2) 0.2477(2) 0.0169(6) Uani 1 1 d .
H65A H 0.7411 -0.0400 0.1914 0.020 Uiso 1 1 calc R
C66 C 0.6791(3) -0.0660(2) 0.3216(2) 0.0230(7) Uani 1 1 d .
H66A H 0.6068 -0.0396 0.3374 0.028 Uiso 1 1 calc R
H66B H 0.6987 -0.1294 0.2990 0.028 Uiso 1 1 calc R
C67 C 0.6960(3) -0.0626(2) 0.4037(2) 0.0221(6) Uani 1 1 d .
C68 C 0.7587(3) -0.1368(2) 0.4214(3) 0.0296(8) Uani 1 1 d .
H68A H 0.7891 -0.1901 0.3822 0.036 Uiso 1 1 calc R
C69 C 0.7778(3) -0.1346(3) 0.4952(3) 0.0355(9) Uani 1 1 d .
H69A H 0.8209 -0.1857 0.5061 0.043 Uiso 1 1 calc R
C70 C 0.7342(4) -0.0585(3) 0.5515(3) 0.0416(10) Uani 1 1 d .
H70A H 0.7462 -0.0566 0.6024 0.050 Uiso 1 1 calc R
C71 C 0.6728(5) 0.0155(3) 0.5347(3) 0.0543(14) Uani 1 1 d .
H71A H 0.6424 0.0683 0.5746 0.065 Uiso 1 1 calc R
C72 C 0.6545(4) 0.0146(3) 0.4611(3) 0.0423(11) Uani 1 1 d .
H72A H 0.6134 0.0669 0.4497 0.051 Uiso 1 1 calc R
C73 C 0.9794(2) 0.0885(2) 0.3513(2) 0.0168(6) Uani 1 1 d .
C74 C 1.0747(2) 0.0720(2) 0.3639(2) 0.0167(6) Uani 1 1 d .
H74A H 1.1313 0.0610 0.3040 0.020 Uiso 1 1 calc R
C75 C 1.0979(2) -0.0104(2) 0.4129(2) 0.0205(6) Uani 1 1 d .
H75A H 1.0827 -0.0601 0.3917 0.025 Uiso 1 1 calc R
H75B H 1.1702 -0.0300 0.3987 0.025 Uiso 1 1 calc R
C76 C 1.0391(2) 0.0078(2) 0.5114(2) 0.0209(6) Uani 1 1 d .
C77 C 1.0844(3) 0.0186(2) 0.5646(2) 0.0256(7) Uani 1 1 d .
H77A H 1.1535 0.0137 0.5391 0.031 Uiso 1 1 calc R
C78 C 1.0294(3) 0.0366(3) 0.6553(3) 0.0329(8) Uani 1 1 d .
H78A H 1.0614 0.0428 0.6914 0.039 Uiso 1 1 calc R
C79 C 0.9294(3) 0.0452(3) 0.6924(3) 0.0336(8) Uani 1 1 d .
H79A H 0.8919 0.0584 0.7543 0.040 Uiso 1 1 calc R
C80 C 0.8832(3) 0.0348(3) 0.6402(3) 0.0361(9) Uani 1 1 d .
H80A H 0.8140 0.0400 0.6664 0.043 Uiso 1 1 calc R
C81 C 0.9367(3) 0.0170(2) 0.5502(3) 0.0299(8) Uani 1 1 d .
H81A H 0.9041 0.0110 0.5145 0.036 Uiso 1 1 calc R
C82 C 0.9608(2) 0.42776(19) 0.39437(19) 0.0136(5) Uani 1 1 d .
C83 C 0.9764(2) 0.5176(2) 0.4039(2) 0.0156(6) Uani 1 1 d .
H83A H 1.0423 0.5178 0.3565 0.019 Uiso 1 1 calc R
C84 C 0.9778(2) 0.5298(2) 0.4934(2) 0.0183(6) Uani 1 1 d .
H84A H 0.9146 0.5245 0.5400 0.022 Uiso 1 1 calc R
H84B H 1.0334 0.4807 0.4963 0.022 Uiso 1 1 calc R
C85 C 0.9899(2) 0.6176(2) 0.5121(2) 0.0178(6) Uani 1 1 d .
C86 C 1.0581(3) 0.6540(2) 0.4481(2) 0.0252(7) Uani 1 1 d .
H86A H 1.0977 0.6231 0.3909 0.030 Uiso 1 1 calc R
C87 C 1.0683(3) 0.7352(2) 0.4676(3) 0.0288(8) Uani 1 1 d .
H87A H 1.1150 0.7592 0.4238 0.035 Uiso 1 1 calc R
C88 C 1.0111(3) 0.7808(2) 0.5500(3) 0.0317(8) Uani 1 1 d .
H88A H 1.0190 0.8357 0.5634 0.038 Uiso 1 1 calc R
C89 C 0.9424(3) 0.7466(3) 0.6133(3) 0.0367(9) Uani 1 1 d .
H89A H 0.9018 0.7787 0.6698 0.044 Uiso 1 1 calc R
C90 C 0.9326(3) 0.6645(2) 0.5940(2) 0.0269(7) Uani 1 1 d .
H90A H 0.8857 0.6408 0.6381 0.032 Uiso 1 1 calc R
C91 C 0.6338(2) 0.5121(2) 0.51708(19) 0.0162(6) Uani 1 1 d .
C92 C 0.5483(2) 0.5346(2) 0.60865(19) 0.0172(6) Uani 1 1 d .
C93 C 0.4799(2) 0.4873(2) 0.6392(2) 0.0202(6) Uani 1 1 d .
H93A H 0.4856 0.4390 0.6028 0.024 Uiso 1 1 calc R
C94 C 0.4031(2) 0.5105(2) 0.7229(2) 0.0195(6) Uani 1 1 d .
H94A H 0.3573 0.4767 0.7427 0.023 Uiso 1 1 calc R
C95 C 0.4574(4) 0.6230(3) 0.7471(3) 0.0401(11) Uani 1 1 d .
H95A H 0.4503 0.6709 0.7849 0.048 Uiso 1 1 calc R
C96 C 0.5364(3) 0.6042(3) 0.6649(3) 0.0385(10) Uani 1 1 d .
H96A H 0.5818 0.6384 0.6471 0.046 Uiso 1 1 calc R
C97 C 0.5372(2) 0.2544(2) 0.4881(2) 0.0173(6) Uani 1 1 d .
C98 C 0.4775(2) 0.2610(2) 0.5872(2) 0.0169(6) Uani 1 1 d .
C99 C 0.3751(3) 0.2724(3) 0.6225(2) 0.0275(7) Uani 1 1 d .
H99A H 0.3433 0.2710 0.5850 0.033 Uiso 1 1 calc R
C100 C 0.3203(3) 0.2858(3) 0.7128(2) 0.0288(8) Uani 1 1 d .
H10C H 0.2506 0.2935 0.7363 0.035 Uiso 1 1 calc R
C101 C 0.4607(2) 0.2765(2) 0.7341(2) 0.0184(6) Uani 1 1 d .
H10F H 0.4912 0.2774 0.7728 0.022 Uiso 1 1 calc R
C102 C 0.5205(2) 0.2632(2) 0.6441(2) 0.0202(6) Uani 1 1 d .
H10B H 0.5900 0.2558 0.6222 0.024 Uiso 1 1 calc R
C103 C 0.6887(2) 0.32764(19) 0.84235(19) 0.0151(5) Uani 1 1 d .
C104 C 0.7512(2) 0.31575(19) 0.74388(19) 0.0149(5) Uani 1 1 d .
C105 C 0.7075(2) 0.3429(2) 0.6863(2) 0.0219(7) Uani 1 1 d .
H10G H 0.6376 0.3718 0.7081 0.026 Uiso 1 1 calc R
C106 C 0.7675(3) 0.3271(2) 0.5959(2) 0.0237(7) Uani 1 1 d .
H10A H 0.7367 0.3454 0.5571 0.028 Uiso 1 1 calc R
C107 C 0.9076(3) 0.2638(2) 0.6179(2) 0.0236(7) Uani 1 1 d .
H10D H 0.9781 0.2374 0.5947 0.028 Uiso 1 1 calc R
C108 C 0.8536(2) 0.2757(2) 0.7086(2) 0.0209(6) Uani 1 1 d .
H10E H 0.8864 0.2565 0.7458 0.025 Uiso 1 1 calc R
C109 C 0.2229(2) 0.5014(2) 1.1515(2) 0.0169(6) Uani 1 1 d .
C110 C 0.1431(2) 0.4649(2) 1.14992(19) 0.0170(6) Uani 1 1 d .
C111 C 0.1545(2) 0.3742(2) 1.1518(2) 0.0207(6) Uani 1 1 d .
H11B H 0.2138 0.3335 1.1514 0.025 Uiso 1 1 calc R
C112 C 0.0777(3) 0.3436(2) 1.1543(2) 0.0233(7) Uani 1 1 d .
H11D H 0.0856 0.2814 1.1566 0.028 Uiso 1 1 calc R
C113 C -0.0168(2) 0.4843(2) 1.1501(2) 0.0209(6) Uani 1 1 d .
H11C H -0.0760 0.5230 1.1484 0.025 Uiso 1 1 calc R
C114 C 0.0554(2) 0.5211(2) 1.1487(2) 0.0188(6) Uani 1 1 d .
H11E H 0.0452 0.5837 1.1469 0.023 Uiso 1 1 calc R

loop_
_atom_site_aniso_label
_atom_site_aniso_U_11
_atom_site_aniso_U_22
_atom_site_aniso_U_33
_atom_site_aniso_U_23
_atom_site_aniso_U_13
_atom_site_aniso_U_12
Gd1 0.01075(6) 0.00922(6) 0.01175(7) 0.00030(5) -0.00555(5) -0.00316(5)
Gd2 0.01139(7) 0.01007(6) 0.01105(7) 0.00056(5) -0.00577(5) -0.00289(5)
Cu1 0.01545(17) 0.00993(15) 0.01609(17) 0.00130(13) -0.00889(14) -0.00368(13)
Cu2 0.01616(17) 0.01115(16) 0.01952(18) 0.00008(13) -0.01034(15) -0.00500(13)
Cu3 0.01278(17) 0.01193(16) 0.01613(18) 0.00034(13) -0.00810(14) -0.00293(13)
Cu4 0.01590(17) 0.01061(16) 0.01908(18) 0.00342(13) -0.01049(15) -0.00525(13)
Cu5 0.01483(17) 0.01103(16) 0.01684(17) 0.00192(13) -0.00975(14) -0.00500(13)
Cu6 0.01393(16) 0.01107(16) 0.01736(17) 0.00230(13) -0.00922(14) -0.00421(13)
Cu7 0.01321(17) 0.01193(16) 0.01631(17) 0.00122(13) -0.00891(14) -0.00298(13)
Cu8 0.01450(17) 0.01190(16) 0.01642(17) 0.00054(13) -0.00847(14) -0.00433(13)
Cu9 0.01716(18) 0.01086(16) 0.01982(18) -0.00154(13) -0.01142(15) -0.00152(13)
Cu10 0.01441(17) 0.01040(16) 0.01745(18) 0.00002(13) -0.00960(15) -0.00197(13)
O1 0.0202(11) 0.0105(9) 0.0211(11) 0.0017(8) -0.0115(9) -0.0043(8)
O2 0.0194(11) 0.0095(9) 0.0209(11) 0.0005(8) -0.0127(9) -0.0058(8)
O3 0.0182(11) 0.0152(10) 0.0220(11) -0.0025(8) -0.0106(9) -0.0054(8)
O4 0.0147(10) 0.0123(10) 0.0267(12) -0.0011(8) -0.0129(9) -0.0021(8)
O5 0.0171(10) 0.0140(10) 0.0226(11) 0.0006(8) -0.0119(9) -0.0024(8)
O6 0.0160(10) 0.0099(9) 0.0159(10) 0.0014(7) -0.0081(8) -0.0046(8)
O7 0.0256(12) 0.0139(10) 0.0318(13) 0.0065(9) -0.0192(11) -0.0091(9)
O8 0.0186(11) 0.0138(10) 0.0211(11) 0.0030(8) -0.0138(9) -0.0074(8)
O9 0.0179(11) 0.0146(10) 0.0287(12) 0.0023(9) -0.0135(10) -0.0062(8)
O10 0.0159(10) 0.0096(9) 0.0193(10) 0.0020(8) -0.0111(9) -0.0029(8)
O11 0.0178(11) 0.0134(10) 0.0222(11) 0.0053(8) -0.0108(9) -0.0062(8)
O12 0.0136(10) 0.0126(9) 0.0185(10) 0.0024(8) -0.0096(9) -0.0021(8)
O13 0.0181(10) 0.0149(10) 0.0184(10) 0.0026(8) -0.0111(9) -0.0046(8)
O14 0.0154(10) 0.0125(10) 0.0259(12) 0.0027(8) -0.0134(9) -0.0058(8)
O15 0.0187(11) 0.0147(10) 0.0189(11) -0.0003(8) -0.0097(9) -0.0065(8)
O16 0.0172(10) 0.0083(9) 0.0194(11) -0.0003(8) -0.0102(9) -0.0019(8)
O17 0.0248(12) 0.0121(10) 0.0291(12) -0.0023(8) -0.0190(10) -0.0011(8)
O18 0.0166(11) 0.0142(10) 0.0196(11) -0.0007(8) -0.0127(9) -0.0029(8)
O19 0.0162(10) 0.0134(10) 0.0254(12) 0.0007(8) -0.0129(9) -0.0026(8)
O20 0.0194(11) 0.0103(9) 0.0217(11) 0.0022(8) -0.0141(9) -0.0052(8)
O21 0.0233(11) 0.0145(10) 0.0158(10) -0.0019(8) -0.0054(9) -0.0052(8)
O22 0.0222(11) 0.0195(11) 0.0159(10) 0.0005(8) -0.0036(9) -0.0089(9)
O23 0.0233(12) 0.0225(11) 0.0161(10) 0.0030(8) -0.0061(9) -0.0131(9)
O24 0.0254(12) 0.0263(12) 0.0170(11) 0.0020(9) -0.0095(9) -0.0132(10)
O25 0.0154(10) 0.0208(11) 0.0145(10) 0.0009(8) -0.0039(8) -0.0042(8)
O26 0.0173(10) 0.0209(11) 0.0140(10) 0.0015(8) -0.0069(9) -0.0051(8)
O27 0.0131(10) 0.0182(10) 0.0161(10) 0.0003(8) -0.0061(8) -0.0039(8)
O28 0.0193(12) 0.0185(11) 0.0420(15) -0.0086(10) -0.0143(11) -0.0031(9)
O29 0.0122(10) 0.0185(10) 0.0144(10) -0.0002(8) -0.0062(8) -0.0034(8)
O100 0.0417(17) 0.061(2) 0.0277(15) -0.0029(13) -0.0068(13) -0.0306(15)
O101 0.0294(15) 0.062(2) 0.0394(16) 0.0159(14) -0.0173(13) -0.0145(14)
O102 0.0351(16) 0.0508(18) 0.0453(17) 0.0119(14) -0.0208(14) -0.0228(14)
O200 0.0356(17) 0.0366(17) 0.072(2) -0.0164(16) -0.0199(17) -0.0006(13)
O201 0.0446(16) 0.0350(15) 0.0361(15) 0.0021(12) -0.0264(13) -0.0152(12)
O202 0.0372(15) 0.0277(13) 0.0452(16) 0.0012(11) -0.0291(13) -0.0106(11)
O900 0.0227(13) 0.0525(18) 0.0362(16) 0.0199(13) -0.0122(12) -0.0123(12)
O901 0.0224(13) 0.064(2) 0.0379(16) 0.0082(14) -0.0153(12) -0.0102(13)
O902 0.085(3) 0.092(3) 0.065(3) -0.011(2) -0.011(2) -0.050(3)
O903 0.095(4) 0.146(5) 0.081(3) -0.050(3) 0.017(3) -0.089(4)
O904 0.0315(15) 0.0341(15) 0.0519(18) -0.0016(13) -0.0156(14) -0.0153(12)
O905 0.056(2) 0.0409(18) 0.0429(18) 0.0110(14) -0.0273(17) -0.0149(15)
O906 0.0324(15) 0.0350(15) 0.0445(17) 0.0076(13) -0.0182(14) -0.0053(12)
O907 0.0212(12) 0.0213(12) 0.0332(14) -0.0014(10) -0.0111(11) -0.0051(9)
O908 0.0281(14) 0.0419(16) 0.0371(16) -0.0080(12) -0.0180(13) 0.0055(12)
O909 0.0273(13) 0.0181(11) 0.0317(13) -0.0038(10) -0.0137(11) -0.0027(9)
O910 0.0195(11) 0.0153(10) 0.0233(11) 0.0032(8) -0.0118(9) -0.0064(8)
O911 0.0354(15) 0.0224(13) 0.0468(17) -0.0021(11) -0.0217(13) -0.0010(11)
O912 0.0419(17) 0.0411(17) 0.0416(17) 0.0059(13) -0.0159(14) -0.0194(14)
O913 0.0291(14) 0.0392(16) 0.0340(15) 0.0139(12) -0.0152(12) -0.0153(12)
O914 0.0315(14) 0.0417(16) 0.0349(15) -0.0025(12) -0.0136(12) -0.0092(12)
O915 0.0295(14) 0.0256(13) 0.0363(15) 0.0019(11) -0.0156(12) -0.0007(10)
O916 0.0212(12) 0.0226(12) 0.0296(13) 0.0033(9) -0.0148(10) -0.0036(9)
O917 0.0317(15) 0.0279(14) 0.0348(15) -0.0054(11) -0.0148(12) -0.0017(11)
N1 0.0237(14) 0.0165(12) 0.0188(13) 0.0012(10) -0.0115(11) -0.0088(10)
N2 0.0178(12) 0.0107(11) 0.0198(12) 0.0018(9) -0.0102(10) -0.0075(9)
N3 0.0149(12) 0.0169(12) 0.0157(12) 0.0017(10) -0.0080(10) -0.0045(10)
N4 0.0119(11) 0.0163(12) 0.0161(12) -0.0007(9) -0.0072(10) -0.0035(9)
N5 0.0199(13) 0.0115(11) 0.0180(13) 0.0032(9) -0.0084(11) -0.0053(10)
N6 0.0163(12) 0.0098(11) 0.0158(12) 0.0005(9) -0.0080(10) -0.0021(9)
N7 0.0164(13) 0.0140(12) 0.0201(13) 0.0003(10) -0.0099(11) -0.0060(10)
N8 0.0170(12) 0.0138(12) 0.0196(12) 0.0022(9) -0.0115(10) -0.0068(9)
N9 0.0197(13) 0.0143(12) 0.0240(14) -0.0008(10) -0.0109(11) -0.0029(10)
N10 0.0145(12) 0.0116(11) 0.0154(12) 0.0022(9) -0.0079(10) -0.0033(9)
N11 0.0198(13) 0.0151(12) 0.0184(13) 0.0004(10) -0.0129(11) -0.0029(10)
N12 0.0139(12) 0.0118(11) 0.0154(12) 0.0006(9) -0.0073(10) -0.0022(9)
N13 0.0171(13) 0.0152(12) 0.0203(13) -0.0017(10) -0.0085(11) -0.0042(10)
N14 0.0137(12) 0.0167(12) 0.0201(13) 0.0016(10) -0.0090(10) -0.0071(10)
N15 0.0215(13) 0.0127(11) 0.0201(13) 0.0003(9) -0.0111(11) -0.0029(10)
N16 0.0191(13) 0.0093(11) 0.0171(12) 0.0014(9) -0.0098(10) -0.0028(9)
N17 0.0228(14) 0.0118(12) 0.0240(14) -0.0011(10) -0.0159(12) -0.0014(10)
N18 0.0170(12) 0.0145(11) 0.0160(12) 0.0022(9) -0.0114(10) -0.0039(9)
N19 0.0183(13) 0.0133(12) 0.0243(14) 0.0028(10) -0.0130(11) -0.0052(10)
N20 0.0164(12) 0.0085(11) 0.0194(12) 0.0005(9) -0.0096(10) -0.0028(9)
N21 0.0251(14) 0.0181(13) 0.0170(13) -0.0010(10) -0.0053(11) -0.0088(11)
N22 0.0207(13) 0.0240(14) 0.0177(13) 0.0043(10) -0.0099(11) -0.0102(11)
N23 0.0198(13) 0.0196(13) 0.0136(12) 0.0016(9) -0.0064(10) -0.0059(10)
N24 0.0167(13) 0.0333(16) 0.0213(14) -0.0015(11) -0.0053(11) -0.0127(11)
N100 0.0255(15) 0.0261(15) 0.0229(15) 0.0017(11) -0.0086(12) -0.0153(12)
N200 0.0288(15) 0.0193(13) 0.0232(14) 0.0057(11) -0.0125(12) -0.0115(11)
C1 0.0154(14) 0.0149(13) 0.0141(13) 0.0010(10) -0.0059(11) -0.0055(11)
C2 0.0183(14) 0.0146(13) 0.0197(15) 0.0006(11) -0.0092(12) -0.0067(11)
C3 0.0221(15) 0.0098(13) 0.0238(16) 0.0032(11) -0.0084(13) -0.0054(11)
C4 0.0249(16) 0.0113(13) 0.0239(16) 0.0040(11) -0.0111(13) -0.0104(12)
C5 0.0304(18) 0.0160(14) 0.0325(18) 0.0055(13) -0.0172(15) -0.0096(13)
C6 0.054(2) 0.0239(17) 0.0249(17) 0.0049(13) -0.0212(17) -0.0187(16)
C7 0.037(2) 0.0217(17) 0.0237(17) -0.0029(13) -0.0052(15) -0.0116(15)
C8 0.0263(18) 0.0229(16) 0.0295(18) -0.0010(13) -0.0079(15) -0.0075(14)
C9 0.0229(16) 0.0239(16) 0.0219(16) 0.0021(12) -0.0079(13) -0.0095(13)
C10 0.0151(14) 0.0172(14) 0.0123(13) 0.0001(10) -0.0057(11) -0.0061(11)
C11 0.0154(14) 0.0156(14) 0.0178(15) -0.0008(11) -0.0093(12) -0.0038(11)
C12 0.0181(15) 0.0219(15) 0.0272(17) 0.0010(12) -0.0126(13) -0.0099(12)
C13 0.0218(16) 0.0199(15) 0.0229(16) 0.0015(12) -0.0049(13) -0.0123(12)
C14 0.0301(18) 0.0220(16) 0.0278(18) 0.0032(13) -0.0101(15) -0.0103(14)
C15 0.057(3) 0.033(2) 0.0289(19) 0.0158(16) -0.0202(19) -0.0245(19)
C16 0.077(3) 0.030(2) 0.0204(18) 0.0068(15) -0.007(2) -0.024(2)
C17 0.051(3) 0.026(2) 0.031(2) 0.0011(16) 0.0087(19) -0.0120(18)
C18 0.0260(18) 0.0246(18) 0.034(2) 0.0056(15) -0.0005(15) -0.0103(14)
C19 0.0160(14) 0.0157(14) 0.0138(14) -0.0009(11) -0.0079(12) -0.0022(11)
C20 0.0197(15) 0.0113(13) 0.0169(14) 0.0008(11) -0.0113(12) -0.0031(11)
C21 0.0167(14) 0.0137(13) 0.0221(15) -0.0036(11) -0.0097(12) -0.0007(11)
C22 0.0142(14) 0.0164(14) 0.0149(14) -0.0011(11) -0.0053(11) -0.0041(11)
C23 0.0218(15) 0.0164(14) 0.0222(15) -0.0008(11) -0.0099(13) -0.0063(12)
C24 0.0212(16) 0.0235(16) 0.0224(16) -0.0049(12) -0.0098(13) -0.0066(12)
C25 0.0222(16) 0.0257(16) 0.0170(15) 0.0008(12) -0.0104(13) -0.0075(13)
C26 0.0260(16) 0.0183(14) 0.0188(15) 0.0042(11) -0.0112(13) -0.0073(12)
C27 0.0250(16) 0.0165(14) 0.0187(15) 0.0003(11) -0.0086(13) -0.0077(12)
C28 0.0184(14) 0.0116(13) 0.0228(15) 0.0019(11) -0.0103(12) -0.0052(11)
C29 0.0207(16) 0.0134(14) 0.0278(17) 0.0051(12) -0.0154(14) -0.0080(12)
C30 0.0217(16) 0.0170(14) 0.0325(18) -0.0039(13) -0.0146(14) -0.0052(12)
C31 0.0269(17) 0.0132(14) 0.0326(18) 0.0008(12) -0.0192(15) -0.0026(12)
C32 0.0298(19) 0.0280(18) 0.037(2) -0.0062(15) -0.0168(16) -0.0097(15)
C33 0.043(2) 0.042(2) 0.056(3) -0.003(2) -0.030(2) -0.0199(19)
C34 0.057(3) 0.051(3) 0.054(3) -0.008(2) -0.036(2) -0.025(2)
C35 0.072(4) 0.076(4) 0.032(2) -0.003(2) -0.028(2) -0.035(3)
C36 0.045(2) 0.049(3) 0.034(2) 0.0040(18) -0.0217(19) -0.021(2)
C37 0.0163(14) 0.0141(13) 0.0180(14) 0.0025(11) -0.0095(12) -0.0050(11)
C38 0.0152(14) 0.0134(13) 0.0215(15) 0.0012(11) -0.0097(12) -0.0039(11)
C39 0.0255(16) 0.0181(15) 0.0221(16) 0.0011(12) -0.0127(14) -0.0027(12)
C40 0.0229(16) 0.0173(14) 0.0212(15) 0.0016(11) -0.0132(13) -0.0038(12)
C41 0.0264(18) 0.0277(18) 0.0291(18) 0.0121(14) -0.0138(15) -0.0094(14)
C42 0.040(2) 0.0232(17) 0.0344(19) 0.0136(14) -0.0245(17) -0.0145(15)
C43 0.036(2) 0.0183(15) 0.0345(19) 0.0029(13) -0.0239(17) -0.0005(14)
C44 0.0225(17) 0.0330(19) 0.0337(19) 0.0083(15) -0.0150(15) -0.0040(14)
C45 0.0275(17) 0.0218(16) 0.0353(19) 0.0090(14) -0.0211(15) -0.0098(13)
C46 0.0152(14) 0.0151(13) 0.0111(13) 0.0012(10) -0.0054(11) -0.0042(11)
C47 0.0174(14) 0.0139(14) 0.0178(15) 0.0030(11) -0.0095(12) -0.0047(11)
C48 0.0203(15) 0.0128(14) 0.0303(17) -0.0044(12) -0.0134(14) -0.0008(11)
C49 0.0209(15) 0.0183(14) 0.0176(15) -0.0029(11) -0.0092(12) -0.0022(12)
C50 0.0244(17) 0.0178(15) 0.0307(18) 0.0044(13) -0.0152(15) -0.0040(13)
C51 0.0203(16) 0.0228(16) 0.036(2) 0.0007(14) -0.0122(15) -0.0020(13)
C52 0.0221(18) 0.043(2) 0.0285(19) 0.0070(16) -0.0038(15) -0.0067(16)
C53 0.031(2) 0.062(3) 0.040(2) 0.033(2) -0.0091(19) -0.003(2)
C54 0.0231(18) 0.044(2) 0.032(2) 0.0158(17) -0.0097(16) 0.0040(16)
C55 0.0135(13) 0.0195(14) 0.0103(13) 0.0020(10) -0.0052(11) -0.0053(11)
C56 0.0146(14) 0.0170(14) 0.0134(14) -0.0008(11) -0.0071(12) -0.0030(11)
C57 0.0128(14) 0.0212(15) 0.0197(15) 0.0024(11) -0.0070(12) -0.0052(11)
C58 0.0162(14) 0.0199(15) 0.0201(15) -0.0002(12) -0.0068(12) -0.0031(11)
C59 0.0196(16) 0.0261(17) 0.0248(17) 0.0018(13) -0.0086(13) -0.0070(13)
C60 0.0279(19) 0.037(2) 0.0224(17) 0.0062(15) -0.0048(15) -0.0099(16)
C61 0.048(3) 0.047(2) 0.0166(17) 0.0029(16) -0.0079(17) -0.016(2)
C62 0.051(3) 0.039(2) 0.027(2) -0.0087(16) -0.0113(19) -0.0143(19)
C63 0.034(2) 0.0253(17) 0.0236(18) -0.0023(14) -0.0087(15) -0.0098(15)
C64 0.0192(14) 0.0140(13) 0.0154(14) 0.0018(10) -0.0102(12) -0.0056(11)
C65 0.0227(16) 0.0115(13) 0.0218(16) 0.0005(11) -0.0149(13) -0.0042(11)
C66 0.0269(17) 0.0182(15) 0.0338(18) 0.0083(13) -0.0196(15) -0.0114(13)
C67 0.0234(16) 0.0192(15) 0.0224(16) 0.0051(12) -0.0068(13) -0.0092(12)
C68 0.038(2) 0.0245(17) 0.0277(18) 0.0023(14) -0.0180(16) -0.0044(15)
C69 0.038(2) 0.041(2) 0.032(2) 0.0093(17) -0.0206(18) -0.0115(17)
C70 0.066(3) 0.043(2) 0.026(2) 0.0091(17) -0.023(2) -0.027(2)
C71 0.097(4) 0.031(2) 0.030(2) 0.0003(17) -0.027(3) -0.012(2)
C72 0.064(3) 0.0232(19) 0.029(2) 0.0034(15) -0.018(2) -0.0014(18)
C73 0.0207(15) 0.0153(14) 0.0159(14) 0.0006(11) -0.0098(12) -0.0042(11)
C74 0.0172(14) 0.0145(13) 0.0191(15) -0.0022(11) -0.0109(12) -0.0009(11)
C75 0.0201(15) 0.0153(14) 0.0266(17) -0.0006(12) -0.0138(13) 0.0001(11)
C76 0.0223(16) 0.0141(14) 0.0265(17) 0.0037(12) -0.0128(14) -0.0024(12)
C77 0.0249(17) 0.0264(17) 0.0254(17) 0.0048(14) -0.0139(15) -0.0028(14)
C78 0.041(2) 0.0311(19) 0.0269(19) 0.0057(15) -0.0187(17) -0.0061(16)
C79 0.043(2) 0.0274(18) 0.0254(18) 0.0077(14) -0.0097(17) -0.0113(16)
C80 0.0270(19) 0.037(2) 0.036(2) 0.0028(17) -0.0035(17) -0.0138(16)
C81 0.0244(17) 0.0279(18) 0.037(2) 0.0017(15) -0.0129(16) -0.0083(14)
C82 0.0125(13) 0.0156(13) 0.0144(13) 0.0013(10) -0.0061(11) -0.0059(11)
C83 0.0149(14) 0.0145(14) 0.0197(15) 0.0008(11) -0.0094(12) -0.0046(11)
C84 0.0223(15) 0.0166(14) 0.0205(15) 0.0028(11) -0.0129(13) -0.0069(12)
C85 0.0208(15) 0.0158(14) 0.0227(15) 0.0014(11) -0.0149(13) -0.0054(11)
C86 0.0298(18) 0.0242(16) 0.0271(17) 0.0026(13) -0.0138(15) -0.0135(14)
C87 0.035(2) 0.0244(17) 0.035(2) 0.0053(14) -0.0163(16) -0.0187(15)
C88 0.039(2) 0.0204(16) 0.045(2) 0.0004(15) -0.0230(18) -0.0151(15)
C89 0.045(2) 0.034(2) 0.031(2) -0.0078(16) -0.0128(18) -0.0152(18)
C90 0.0284(18) 0.0311(18) 0.0197(16) -0.0027(13) -0.0066(14) -0.0117(14)
C91 0.0173(14) 0.0163(14) 0.0137(13) 0.0003(10) -0.0065(12) -0.0032(11)
C92 0.0227(15) 0.0156(13) 0.0121(13) -0.0009(10) -0.0066(12) -0.0049(11)
C93 0.0245(16) 0.0173(15) 0.0175(14) -0.0037(11) -0.0059(13) -0.0084(12)
C94 0.0214(15) 0.0185(14) 0.0186(15) 0.0008(11) -0.0060(12) -0.0096(12)
C95 0.055(3) 0.037(2) 0.0215(18) -0.0117(15) 0.0045(18) -0.035(2)
C96 0.045(2) 0.042(2) 0.0251(19) -0.0120(16) 0.0027(17) -0.0327(19)
C97 0.0233(15) 0.0141(13) 0.0160(14) 0.0034(10) -0.0092(12) -0.0066(11)
C98 0.0221(15) 0.0132(13) 0.0153(14) 0.0020(10) -0.0073(12) -0.0059(11)
C99 0.0266(18) 0.046(2) 0.0169(16) 0.0025(14) -0.0117(14) -0.0167(16)
C100 0.0224(17) 0.053(2) 0.0181(16) 0.0048(15) -0.0096(14) -0.0206(16)
C101 0.0201(15) 0.0213(15) 0.0158(14) 0.0008(11) -0.0095(12) -0.0061(12)
C102 0.0161(14) 0.0233(15) 0.0233(16) 0.0012(12) -0.0094(13) -0.0072(12)
C103 0.0162(14) 0.0124(13) 0.0166(14) 0.0013(10) -0.0053(11) -0.0066(10)
C104 0.0177(14) 0.0156(13) 0.0134(13) 0.0011(10) -0.0070(11) -0.0071(11)
C105 0.0158(15) 0.0289(18) 0.0184(16) 0.0008(12) -0.0077(13) -0.0022(12)
C106 0.0220(16) 0.0312(18) 0.0161(15) 0.0049(13) -0.0105(13) -0.0021(13)
C107 0.0174(15) 0.0334(18) 0.0165(15) -0.0019(13) -0.0062(13) -0.0039(13)
C108 0.0169(15) 0.0290(17) 0.0156(15) 0.0000(12) -0.0083(12) -0.0028(12)
C109 0.0133(13) 0.0219(15) 0.0165(14) 0.0011(11) -0.0062(11) -0.0071(11)
C110 0.0142(14) 0.0231(15) 0.0120(14) -0.0023(11) -0.0039(11) -0.0055(12)
C111 0.0170(15) 0.0202(15) 0.0226(16) -0.0006(12) -0.0066(13) -0.0048(12)
C112 0.0225(16) 0.0237(16) 0.0259(17) 0.0017(13) -0.0090(14) -0.0120(13)
C113 0.0138(15) 0.0292(18) 0.0188(15) -0.0025(12) -0.0059(13) -0.0065(13)
C114 0.0166(14) 0.0217(15) 0.0177(15) -0.0011(11) -0.0069(12) -0.0055(12)

loop_
_atom_type_symbol
_atom_type_description
_atom_type_scat_dispersion_real
_atom_type_scat_dispersion_imag
_atom_type_scat_source
C C 0.0033 0.0016 'International Tables Vol C Tables 4.2.6.8 and 6.1.1.4'
H H 0.0000 0.0000 'International Tables Vol C Tables 4.2.6.8 and 6.1.1.4'
N N 0.0061 0.0033 'International Tables Vol C Tables 4.2.6.8 and 6.1.1.4'
O O 0.0106 0.0060 'International Tables Vol C Tables 4.2.6.8 and 6.1.1.4'
Cu Cu 0.3201 1.2651 'International Tables Vol C Tables 4.2.6.8 and 6.1.1.4'
Gd Gd -0.1653 3.9035 'International Tables Vol C Tables 4.2.6.8 and 6.1.1.4'

loop_
_geom_angle_atom_site_label_1
_geom_angle_atom_site_label_2
_geom_angle_atom_site_label_3
_geom_angle
O27 Gd1 O25 168.51(8)
O27 Gd1 O4 83.31(8)
O25 Gd1 O4 85.41(8)
O27 Gd1 O2 83.29(8)
O25 Gd1 O2 95.29(8)
O4 Gd1 O2 71.99(7)
O27 Gd1 O10 86.41(7)
O25 Gd1 O10 104.12(8)
O4 Gd1 O10 144.27(7)
O2 Gd1 O10 72.87(7)
O27 Gd1 O8 92.26(8)
O25 Gd1 O8 95.42(8)
O4 Gd1 O8 142.79(7)
O2 Gd1 O8 144.36(7)
O10 Gd1 O8 71.56(7)
O27 Gd1 O6 90.59(7)
O25 Gd1 O6 83.61(7)
O4 Gd1 O6 70.69(7)
O2 Gd1 O6 142.62(7)
O10 Gd1 O6 143.71(7)
O8 Gd1 O6 72.44(7)
O21 Gd2 O23 71.99(8)
O21 Gd2 O20 79.54(8)
O23 Gd2 O20 117.26(8)
O21 Gd2 O14 85.89(8)
O23 Gd2 O14 89.24(8)
O20 Gd2 O14 143.25(7)
O21 Gd2 O29 143.52(7)
O23 Gd2 O29 144.42(7)
O20 Gd2 O29 81.35(7)
O14 Gd2 O29 91.27(7)
O21 Gd2 O18 121.42(7)
O23 Gd2 O18 78.74(8)
O20 Gd2 O18 70.58(7)
O14 Gd2 O18 143.65(7)
O29 Gd2 O18 80.00(7)
O21 Gd2 O16 138.92(7)
O23 Gd2 O16 73.83(7)
O20 Gd2 O16 137.53(7)
O14 Gd2 O16 71.50(7)
O29 Gd2 O16 72.66(7)
O18 Gd2 O16 72.22(7)
O21 Gd2 O12 72.44(7)
O23 Gd2 O12 139.37(7)
O20 Gd2 O12 74.22(7)
O14 Gd2 O12 69.24(7)
O29 Gd2 O12 72.58(7)
O18 Gd2 O12 137.96(7)
O16 Gd2 O12 125.93(7)
N10 Cu1 O2 90.92(10)
N10 Cu1 O1 166.64(10)
O2 Cu1 O1 84.98(9)
N10 Cu1 N9 82.28(11)
O2 Cu1 N9 159.84(11)
O1 Cu1 N9 97.29(10)
N10 Cu1 N21 94.20(10)
O2 Cu1 N21 94.24(10)
O1 Cu1 N21 98.77(9)
N9 Cu1 N21 105.14(11)
N2 Cu2 O4 90.60(10)
N2 Cu2 O3 164.18(10)
O4 Cu2 O3 85.17(9)
N2 Cu2 N1 83.54(11)
O4 Cu2 N1 174.00(10)
O3 Cu2 N1 100.83(10)
N2 Cu2 O910 96.11(9)
O4 Cu2 O910 92.81(9)
O3 Cu2 O910 99.30(8)
N1 Cu2 O910 86.55(10)
N4 Cu3 O6 89.42(10)
N4 Cu3 O5 170.01(10)
O6 Cu3 O5 84.96(9)
N4 Cu3 N3 82.11(11)
O6 Cu3 N3 167.80(10)
O5 Cu3 N3 102.07(10)
N4 Cu3 O26 92.49(9)
O6 Cu3 O26 92.80(8)
O5 Cu3 O26 96.02(8)
N3 Cu3 O26 96.32(9)
N6 Cu4 O7 175.36(11)
N6 Cu4 O8 90.51(10)
O7 Cu4 O8 86.08(9)
N6 Cu4 N5 81.22(10)
O7 Cu4 N5 101.84(10)
O8 Cu4 N5 169.94(10)
N6 Cu4 O100 85.74(10)
O7 Cu4 O100 97.65(10)
O8 Cu4 O100 94.56(11)
N5 Cu4 O100 90.55(12)
N8 Cu5 O9 161.96(11)
N8 Cu5 O10 89.39(9)
O9 Cu5 O10 85.64(9)
N8 Cu5 N7 82.54(11)
O9 Cu5 N7 99.09(10)
O10 Cu5 N7 167.41(10)
N8 Cu5 N22 101.67(11)
O9 Cu5 N22 96.05(10)
O10 Cu5 N22 95.36(9)
N7 Cu5 N22 95.73(10)
N20 Cu6 O12 93.50(10)
N20 Cu6 O11 172.21(10)
O12 Cu6 O11 84.55(9)
N20 Cu6 N19 82.61(11)
O12 Cu6 N19 171.19(10)
O11 Cu6 N19 98.24(10)
N20 Cu6 O22 94.94(10)
O12 Cu6 O22 93.81(9)
O11 Cu6 O22 92.72(9)
N19 Cu6 O22 94.40(10)
N12 Cu7 O14 89.59(10)
N12 Cu7 O13 173.38(10)
O14 Cu7 O13 84.81(9)
N12 Cu7 N11 82.41(11)
O14 Cu7 N11 170.49(11)
O13 Cu7 N11 102.82(10)
N14 Cu8 O16 91.04(10)
N14 Cu8 O15 171.25(10)
O16 Cu8 O15 85.51(9)
N14 Cu8 N13 81.23(11)
O16 Cu8 N13 169.67(10)
O15 Cu8 N13 101.15(10)
N14 Cu8 O24 96.54(10)
O16 Cu8 O24 93.76(9)
O15 Cu8 O24 91.71(9)
N13 Cu8 O24 93.92(10)
N16 Cu9 O18 91.97(10)
N16 Cu9 O17 176.39(11)
O18 Cu9 O17 85.29(9)
N16 Cu9 N15 81.82(10)
O18 Cu9 N15 169.29(10)
O17 Cu9 N15 100.52(10)
N18 Cu10 O20 89.38(10)
N18 Cu10 O19 166.02(10)
O20 Cu10 O19 85.77(9)
N18 Cu10 N17 82.38(11)
O20 Cu10 N17 166.38(10)
O19 Cu10 N17 99.68(10)
N18 Cu10 N23 103.10(10)
O20 Cu10 N23 97.45(9)
O19 Cu10 N23 90.55(9)
N17 Cu10 N23 94.98(10)
C1 O1 Cu1 106.88(18)
N2 O2 Cu1 107.60(16)
N2 O2 Gd1 124.81(16)
Cu1 O2 Gd1 125.55(10)
C10 O3 Cu2 106.87(18)
N4 O4 Cu2 108.14(16)
N4 O4 Gd1 122.94(16)
Cu2 O4 Gd1 127.39(10)
C19 O5 Cu3 107.55(18)
N6 O6 Cu3 108.15(16)
N6 O6 Gd1 123.90(16)
Cu3 O6 Gd1 119.03(9)
C28 O7 Cu4 106.68(19)
N8 O8 Cu4 107.31(16)
N8 O8 Gd1 125.87(16)
Cu4 O8 Gd1 126.56(10)
C37 O9 Cu5 106.97(19)
N10 O10 Cu5 106.97(16)
N10 O10 Gd1 123.19(15)
Cu5 O10 Gd1 127.93(10)
C46 O11 Cu6 105.12(18)
N12 O12 Cu6 105.64(15)
N12 O12 Gd2 123.20(16)
Cu6 O12 Gd2 116.77(9)
C55 O13 Cu7 107.83(18)
N14 O14 Cu7 109.06(16)
N14 O14 Gd2 121.03(16)
Cu7 O14 Gd2 129.68(10)
C64 O15 Cu8 105.67(18)
N16 O16 Cu8 107.69(16)
N16 O16 Gd2 123.24(16)
Cu8 O16 Gd2 118.26(9)
C73 O17 Cu9 106.67(19)
N18 O18 Cu9 107.33(16)
N18 O18 Gd2 124.80(16)
Cu9 O18 Gd2 125.06(10)
C82 O19 Cu10 106.11(18)
N20 O20 Cu10 107.72(16)
N20 O20 Gd2 122.55(16)
Cu10 O20 Gd2 129.05(10)
C91 O21 Gd2 151.1(2)
C91 O22 Cu6 120.47(19)
C97 O23 Gd2 146.4(2)
C97 O24 Cu8 122.6(2)
C103 O25 Gd1 143.6(2)
C103 O26 Cu3 128.64(19)
C109 O27 Gd1 134.8(2)
N100 O100 Cu4 134.1(2)
C2 N1 Cu2 111.69(18)
C1 N2 O2 116.0(2)
C1 N2 Cu2 119.0(2)
O2 N2 Cu2 124.47(18)
C11 N3 Cu3 111.20(19)
C10 N4 O4 116.0(2)
C10 N4 Cu3 120.5(2)
O4 N4 Cu3 123.44(18)
C20 N5 Cu4 107.55(18)
C19 N6 O6 115.2(2)
C19 N6 Cu4 117.5(2)
O6 N6 Cu4 125.23(18)
C29 N7 Cu5 108.83(19)
C28 N8 O8 115.3(2)
C28 N8 Cu5 119.1(2)
O8 N8 Cu5 125.23(18)
C38 N9 Cu1 110.74(19)
C37 N10 O10 115.4(2)
C37 N10 Cu1 119.9(2)
O10 N10 Cu1 124.39(18)
C47 N11 Cu7 110.74(18)
C46 N12 O12 116.0(2)
C46 N12 Cu7 118.2(2)
O12 N12 Cu7 125.17(18)
C56 N13 Cu8 111.51(19)
C55 N14 O14 114.5(2)
C55 N14 Cu8 120.2(2)
O14 N14 Cu8 124.59(18)
C65 N15 Cu9 109.39(18)
C64 N16 O16 115.9(2)
C64 N16 Cu9 117.9(2)
O16 N16 Cu9 125.06(18)
C74 N17 Cu10 110.98(18)
C73 N18 O18 115.7(2)
C73 N18 Cu10 119.0(2)
O18 N18 Cu10 123.95(18)
C83 N19 Cu6 111.01(19)
C82 N20 O20 114.6(2)
C82 N20 Cu6 120.4(2)
O20 N20 Cu6 124.94(18)
C94 N21 C95 116.4(3)
C94 N21 Cu1 124.3(2)
C95 N21 Cu1 118.0(2)
C101 N22 C100 117.5(3)
C101 N22 Cu5 121.0(2)
C100 N22 Cu5 121.4(2)
C107 N23 C106 116.8(3)
C107 N23 Cu10 123.0(2)
C106 N23 Cu10 120.2(2)
C113 N24 C112 117.5(3)
O100 N100 O102 120.6(3)
O100 N100 O101 120.2(3)
O102 N100 O101 119.1(3)
O200 N200 O201 121.1(3)
O200 N200 O202 119.9(3)
O201 N200 O202 119.0(3)
N2 C1 O1 124.3(3)
N2 C1 C2 116.5(3)
O1 C1 C2 119.1(3)
N1 C2 C1 109.1(2)
N1 C2 C3 114.4(3)
C1 C2 C3 113.1(3)
C4 C3 C2 118.5(3)
C5 C4 C9 117.9(3)
C5 C4 C3 119.2(3)
C9 C4 C3 122.7(3)
C6 C5 C4 121.7(3)
C5 C6 C7 120.1(3)
C8 C7 C6 119.2(3)
C7 C8 C9 120.9(4)
C8 C9 C4 120.1(3)
N4 C10 O3 123.0(3)
N4 C10 C11 115.3(3)
O3 C10 C11 121.6(3)
N3 C11 C10 109.4(2)
N3 C11 C12 113.3(3)
C10 C11 C12 110.3(3)
C13 C12 C11 113.2(3)
C14 C13 C18 118.7(3)
C14 C13 C12 121.6(3)
C18 C13 C12 119.7(3)
C15 C14 C13 120.8(4)
C16 C15 C14 119.4(4)
C17 C16 C15 120.2(4)
C16 C17 C18 120.8(4)
C17 C18 C13 120.1(4)
O5 C19 N6 124.0(3)
O5 C19 C20 121.4(3)
N6 C19 C20 114.6(3)
N5 C20 C19 108.5(2)
N5 C20 C21 110.9(2)
C19 C20 C21 110.5(3)
C22 C21 C20 112.3(2)
C27 C22 C23 118.5(3)
C27 C22 C21 120.8(3)
C23 C22 C21 120.7(3)
C24 C23 C22 120.9(3)
C25 C24 C23 120.1(3)
C24 C25 C26 119.7(3)
C27 C26 C25 120.0(3)
C26 C27 C22 120.8(3)
O7 C28 N8 124.6(3)
O7 C28 C29 120.0(3)
N8 C28 C29 115.2(3)
N7 C29 C28 108.8(2)
N7 C29 C30 111.7(3)
C28 C29 C30 107.4(3)
C31 C30 C29 118.4(3)
C36 C31 C32 117.9(3)
C36 C31 C30 118.4(3)
C32 C31 C30 123.3(3)
C31 C32 C33 120.7(4)
C34 C33 C32 120.8(4)
C33 C34 C35 119.6(4)
C34 C35 C36 120.1(4)
C31 C36 C35 120.9(4)
O9 C37 N10 124.9(3)
O9 C37 C38 119.8(3)
N10 C37 C38 115.3(3)
N9 C38 C37 109.1(2)
N9 C38 C39 110.5(3)
C37 C38 C39 110.8(3)
C40 C39 C38 111.3(3)
C45 C40 C41 118.7(3)
C45 C40 C39 120.5(3)
C41 C40 C39 120.7(3)
C42 C41 C40 120.0(3)
C43 C42 C41 121.1(3)
C42 C43 C44 119.5(3)
C45 C44 C43 120.1(3)
C44 C45 C40 120.6(3)
O11 C46 N12 123.5(3)
O11 C46 C47 119.9(3)
N12 C46 C47 116.6(3)
N11 C47 C46 108.4(2)
N11 C47 C48 112.3(3)
C46 C47 C48 112.3(2)
C49 C48 C47 113.6(3)
C54 C49 C50 118.5(3)
C54 C49 C48 121.2(3)
C50 C49 C48 120.2(3)
C51 C50 C49 120.8(3)
C52 C51 C50 120.9(3)
C51 C52 C53 118.6(4)
C52 C53 C54 121.4(4)
C49 C54 C53 119.7(3)
N14 C55 O13 123.5(3)
N14 C55 C56 115.1(3)
O13 C55 C56 121.4(3)
N13 C56 C55 108.3(2)
N13 C56 C57 112.7(3)
C55 C56 C57 113.2(3)
C58 C57 C56 113.8(3)
C63 C58 C59 118.5(3)
C63 C58 C57 120.6(3)
C59 C58 C57 120.8(3)
C60 C59 C58 121.1(3)
C61 C60 C59 119.3(4)
C60 C61 C62 121.0(4)
C61 C62 C63 119.5(4)
C62 C63 C58 120.6(4)
N16 C64 O15 124.0(3)
N16 C64 C65 116.0(3)
O15 C64 C65 120.0(3)
N15 C65 C64 108.7(2)
N15 C65 C66 112.1(2)
C64 C65 C66 113.2(3)
C67 C66 C65 114.1(3)
C72 C67 C68 117.9(3)
C72 C67 C66 121.7(3)
C68 C67 C66 120.3(3)
C69 C68 C67 121.4(4)
C70 C69 C68 119.4(4)
C69 C70 C71 119.9(4)
C70 C71 C72 121.2(4)
C71 C72 C67 120.1(4)
N18 C73 O17 124.2(3)
N18 C73 C74 116.1(3)
O17 C73 C74 119.5(3)
N17 C74 C73 109.0(2)
N17 C74 C75 111.6(2)
C73 C74 C75 114.6(3)
C76 C75 C74 113.1(3)
C77 C76 C81 118.8(3)
C77 C76 C75 120.8(3)
C81 C76 C75 120.4(3)
C76 C77 C78 120.5(4)
C79 C78 C77 120.1(4)
C78 C79 C80 120.0(4)
C79 C80 C81 120.5(4)
C80 C81 C76 120.0(4)
O19 C82 N20 125.3(3)
O19 C82 C83 119.7(3)
N20 C82 C83 115.0(3)
N19 C83 C82 109.9(2)
N19 C83 C84 111.4(3)
C82 C83 C84 109.0(2)
C85 C84 C83 114.2(3)
C90 C85 C86 118.6(3)
C90 C85 C84 119.7(3)
C86 C85 C84 121.8(3)
C87 C86 C85 120.5(3)
C88 C87 C86 120.3(3)
C87 C88 C89 119.9(3)
C88 C89 C90 119.9(4)
C85 C90 C89 120.8(3)
O22 C91 O21 128.0(3)
O22 C91 C92 117.0(3)
O21 C91 C92 115.1(3)
C93 C92 C96 117.4(3)
C93 C92 C91 122.0(3)
C96 C92 C91 120.7(3)
C92 C93 C94 119.9(3)
N21 C94 C93 123.2(3)
N21 C95 C96 124.2(3)
C95 C96 C92 118.9(3)
O23 C97 O24 127.3(3)
O23 C97 C98 115.9(3)
O24 C97 C98 116.8(3)
C102 C98 C99 118.3(3)
C102 C98 C97 121.5(3)
C99 C98 C97 120.0(3)
C100 C99 C98 119.3(3)
N22 C100 C99 122.6(3)
N22 C101 C102 123.1(3)
C98 C102 C101 119.1(3)
O26 C103 O25 125.6(3)
O26 C103 C104 118.2(3)
O25 C103 C104 116.2(3)
C108 C104 C105 117.9(3)
C108 C104 C103 120.9(3)
C105 C104 C103 121.1(3)
C104 C105 C106 119.1(3)
N23 C106 C105 123.1(3)
N23 C107 C108 123.9(3)
C104 C108 C107 119.0(3)
O28 C109 O27 124.5(3)
O28 C109 C110 118.9(3)
O27 C109 C110 116.5(3)
C111 C110 C114 118.1(3)
C111 C110 C109 120.4(3)
C114 C110 C109 121.5(3)
C110 C111 C112 118.8(3)
N24 C112 C111 123.5(3)
N24 C113 C114 123.1(3)
C113 C114 C110 119.0(3)

loop_
_geom_bond_atom_site_label_1
_geom_bond_atom_site_label_2
_geom_bond_distance
Gd1 O27 2.287(2)
Gd1 O25 2.306(2)
Gd1 O4 2.386(2)
Gd1 O2 2.407(2)
Gd1 O10 2.409(2)
Gd1 O8 2.410(2)
Gd1 O6 2.416(2)
Gd2 O21 2.358(2)
Gd2 O23 2.359(2)
Gd2 O20 2.377(2)
Gd2 O14 2.407(2)
Gd2 O29 2.436(2)
Gd2 O18 2.456(2)
Gd2 O16 2.481(2)
Gd2 O12 2.501(2)
Cu1 N10 1.899(2)
Cu1 O2 1.954(2)
Cu1 O1 1.957(2)
Cu1 N9 2.029(3)
Cu1 N21 2.314(3)
Cu2 N2 1.900(3)
Cu2 O4 1.918(2)
Cu2 O3 1.947(2)
Cu2 N1 2.003(3)
Cu2 O910 2.490(2)
Cu3 N4 1.891(3)
Cu3 O6 1.945(2)
Cu3 O5 1.947(2)
Cu3 N3 2.026(3)
Cu3 O26 2.405(2)
Cu4 N6 1.898(3)
Cu4 O7 1.928(2)
Cu4 O8 1.935(2)
Cu4 N5 2.028(3)
Cu4 O100 2.425(3)
Cu5 N8 1.911(3)
Cu5 O9 1.945(2)
Cu5 O10 1.959(2)
Cu5 N7 2.049(3)
Cu5 N22 2.276(3)
Cu6 N20 1.893(2)
Cu6 O12 1.947(2)
Cu6 O11 1.965(2)
Cu6 N19 2.026(3)
Cu6 O22 2.272(2)
Cu7 N12 1.891(3)
Cu7 O14 1.914(2)
Cu7 O13 1.932(2)
Cu7 N11 2.018(3)
Cu8 N14 1.909(3)
Cu8 O16 1.922(2)
Cu8 O15 1.967(2)
Cu8 N13 2.011(3)
Cu8 O24 2.313(2)
Cu9 N16 1.898(3)
Cu9 O18 1.937(2)
Cu9 O17 1.938(2)
Cu9 N15 2.030(3)
Cu10 N18 1.914(3)
Cu10 O20 1.931(2)
Cu10 O19 1.948(2)
Cu10 N17 2.008(3)
Cu10 N23 2.419(3)
O1 C1 1.300(4)
O2 N2 1.392(3)
O3 C10 1.301(4)
O4 N4 1.385(3)
O5 C19 1.293(4)
O6 N6 1.394(3)
O7 C28 1.296(4)
O8 N8 1.395(3)
O9 C37 1.289(4)
O10 N10 1.401(3)
O11 C46 1.298(4)
O12 N12 1.390(3)
O13 C55 1.297(4)
O14 N14 1.396(3)
O15 C64 1.304(4)
O16 N16 1.392(3)
O17 C73 1.304(4)
O18 N18 1.400(3)
O19 C82 1.289(4)
O20 N20 1.402(3)
O21 C91 1.264(4)
O22 C91 1.240(4)
O23 C97 1.253(4)
O24 C97 1.256(4)
O25 C103 1.279(4)
O26 C103 1.245(4)
O27 C109 1.270(4)
O28 C109 1.247(4)
O100 N100 1.233(4)
O101 N100 1.259(4)
O102 N100 1.252(4)
O200 N200 1.233(4)
O201 N200 1.240(4)
O202 N200 1.273(4)
N1 C2 1.498(4)
N2 C1 1.293(4)
N3 C11 1.493(4)
N4 C10 1.296(4)
N5 C20 1.480(4)
N6 C19 1.306(4)
N7 C29 1.495(4)
N8 C28 1.297(4)
N9 C38 1.500(4)
N10 C37 1.307(4)
N11 C47 1.496(4)
N12 C46 1.301(4)
N13 C56 1.492(4)
N14 C55 1.291(4)
N15 C65 1.491(4)
N16 C64 1.298(4)
N17 C74 1.487(4)
N18 C73 1.277(4)
N19 C83 1.494(4)
N20 C82 1.302(4)
N21 C94 1.336(4)
N21 C95 1.337(5)
N22 C101 1.343(4)
N22 C100 1.348(4)
N23 C107 1.333(4)
N23 C106 1.341(4)
N24 C113 1.335(5)
N24 C112 1.336(5)
C1 C2 1.522(4)
C2 C3 1.533(4)
C3 C4 1.506(5)
C4 C5 1.398(5)
C4 C9 1.403(5)
C5 C6 1.374(5)
C6 C7 1.391(6)
C7 C8 1.380(5)
C8 C9 1.395(5)
C10 C11 1.514(4)
C11 C12 1.542(4)
C12 C13 1.510(5)
C13 C14 1.390(5)
C13 C18 1.394(5)
C14 C15 1.390(5)
C15 C16 1.384(7)
C16 C17 1.369(7)
C17 C18 1.382(6)
C19 C20 1.518(4)
C20 C21 1.550(4)
C21 C22 1.507(4)
C22 C27 1.397(4)
C22 C23 1.399(4)
C23 C24 1.392(4)
C24 C25 1.381(5)
C25 C26 1.403(4)
C26 C27 1.387(4)
C28 C29 1.517(4)
C29 C30 1.528(5)
C30 C31 1.512(4)
C31 C36 1.387(6)
C31 C32 1.387(5)
C32 C33 1.391(5)
C33 C34 1.364(7)
C34 C35 1.373(7)
C35 C36 1.395(6)
C37 C38 1.519(4)
C38 C39 1.533(4)
C39 C40 1.516(4)
C40 C45 1.390(5)
C40 C41 1.398(5)
C41 C42 1.392(5)
C42 C43 1.363(5)
C43 C44 1.394(5)
C44 C45 1.388(5)
C46 C47 1.510(4)
C47 C48 1.560(4)
C48 C49 1.508(5)
C49 C54 1.390(5)
C49 C50 1.392(4)
C50 C51 1.381(5)
C51 C52 1.373(5)
C52 C53 1.382(6)
C53 C54 1.391(6)
C55 C56 1.517(4)
C56 C57 1.532(4)
C57 C58 1.510(4)
C58 C63 1.396(5)
C58 C59 1.396(5)
C59 C60 1.388(5)
C60 C61 1.379(6)
C61 C62 1.385(6)
C62 C63 1.390(5)
C64 C65 1.515(4)
C65 C66 1.541(5)
C66 C67 1.512(5)
C67 C72 1.385(5)
C67 C68 1.395(5)
C68 C69 1.391(5)
C69 C70 1.360(6)
C70 C71 1.376(7)
C71 C72 1.381(6)
C73 C74 1.519(4)
C74 C75 1.546(4)
C75 C76 1.509(5)
C76 C77 1.383(5)
C76 C81 1.400(5)
C77 C78 1.392(5)
C78 C79 1.368(6)
C79 C80 1.378(6)
C80 C81 1.381(6)
C82 C83 1.519(4)
C83 C84 1.532(4)
C84 C85 1.502(4)
C85 C90 1.376(5)
C85 C86 1.400(5)
C86 C87 1.391(5)
C87 C88 1.376(6)
C88 C89 1.378(6)
C89 C90 1.403(5)
C91 C92 1.521(4)
C92 C93 1.380(4)
C92 C96 1.386(4)
C93 C94 1.384(4)
C95 C96 1.379(5)
C97 C98 1.522(4)
C98 C102 1.378(4)
C98 C99 1.395(5)
C99 C100 1.384(5)
C101 C102 1.390(4)
C103 C104 1.515(4)
C104 C108 1.383(4)
C104 C105 1.386(4)
C105 C106 1.396(5)
C107 C108 1.388(4)
C109 C110 1.508(4)
C110 C111 1.385(4)
C110 C114 1.393(4)
C111 C112 1.385(5)
C113 C114 1.386(4)
